data_4037038
loop_
_publ_author_name
'Schwamm, Ryan J.'
'Vianello, Robert'
'Mar\<savelski, Aleksandra'
'Garc\'ia, M \'Angeles'
'Claramunt, Rosa M.'
'Alkorta, Ibon'
'Saame, Jaan'
'Leito, Ivo'
'Fitchett, Christopher M.'
'Edwards, Alison J.'
'Coles, Martyn P.'

_publ_section_title
;
 (15)N NMR Spectroscopy, X-ray and Neutron Diffraction, Quantum-Chemical
 Calculations, and UV/vis-Spectrophotometric Titrations as Complementary
 Techniques for the Analysis of Pyridine-Supported Bicyclic Guanidine
 Superbases.
;
_journal_issue 17
_journal_name_full 'The Journal of organic chemistry'
_journal_page_first 7612
_journal_page_last 7625
_journal_paper_doi 10.1021/acs.joc.6b01330
_journal_volume 81
_journal_year 2016
_chemical_formula_moiety 'C24 H20 B, C12 H17 N4'
_chemical_formula_sum 'C36 H37 B N4'
_chemical_formula_weight 536.53
_space_group_IT_number 2
_space_group_name_Hall '-P 1'
_space_group_name_H-M_alt 'P -1'
_symmetry_cell_setting triclinic
_symmetry_space_group_name_H-M 'P -1'
_atom_sites_solution_hydrogens difmap
_atom_sites_solution_primary geom
_cell_angle_alpha 69.939(4)
_cell_angle_beta 76.544(3)
_cell_angle_gamma 69.975(3)
_cell_formula_units_Z 2
_cell_length_a 10.6291(3)
_cell_length_b 11.8059(5)
_cell_length_c 13.0252(5)
_cell_measurement_reflns_used 6699
_cell_measurement_temperature 120
_cell_measurement_theta_max 76
_cell_measurement_theta_min 4
_cell_volume 1430.14(10)
_computing_cell_refinement 'LaueG (Piltz, 2011)'
_computing_data_collection 'MAATEL/ANSTO control program'
_computing_data_reduction 'argonne_boxes (Wilkinson et al., 1988) & LaueG (Piltz, 2011)'
_computing_molecular_graphics 'CAMERON (Watkin et al., 1996)'
_computing_publication_material 'CRYSTALS (Betteridge et al., 2003)'
_computing_structure_refinement 'CRYSTALS (Betteridge et al., 2003)'
_computing_structure_solution 'SHELXS 86 (Sheldrick, 1986)'
_diffrn_ambient_pressure 101
_diffrn_ambient_temperature 120
_diffrn_measured_fraction_theta_full 0.641
_diffrn_measured_fraction_theta_max 0.641
_diffrn_measurement_details '16 images, exposure time   0 minutes'
_diffrn_measurement_device 'Laue image-plate diffractometer'
_diffrn_measurement_device_type KOALA
_diffrn_measurement_method Laue
_diffrn_radiation_probe neutron
_diffrn_radiation_type neutron
_diffrn_radiation_wavelength 0.85
_diffrn_reflns_av_R_equivalents 0.050
_diffrn_reflns_av_unetI/netI 0.1038
_diffrn_reflns_limit_h_max 15
_diffrn_reflns_limit_h_min -14
_diffrn_reflns_limit_k_max 16
_diffrn_reflns_limit_k_min -16
_diffrn_reflns_limit_l_max 17
_diffrn_reflns_limit_l_min -18
_diffrn_reflns_number 26805
_diffrn_reflns_reduction_process 'LaueG (Piltz, 2011)'
_diffrn_reflns_resolution_max 1.43
_diffrn_reflns_theta_full 71.19
_diffrn_reflns_theta_max 71.28
_diffrn_reflns_theta_min 2.171
_diffrn_source 'nuclear reactor'
_diffrn_source_details 'thermal neutrons, supermirror guides'
_diffrn_source_type 'OPAL reactor, ANSTO, Lucas Heights, Australia'
_diffrn_standards_number 0
_exptl_absorpt_coefficient_mu 0.0
_exptl_absorpt_correction_type none
_exptl_crystal_colour colourless
_exptl_crystal_density_diffrn 1.246
_exptl_crystal_density_method 'not measured'
_exptl_crystal_description plate
_exptl_crystal_F_000 290
_exptl_crystal_size_max 0.450
_exptl_crystal_size_mid 0.280
_exptl_crystal_size_min 0.120
_refine_diff_density_max 1.10
_refine_diff_density_min -1.12
_refine_ls_extinction_method None
_refine_ls_goodness_of_fit_ref 1.0894
_refine_ls_hydrogen_treatment refall,
_refine_ls_matrix_type full
_refine_ls_number_parameters 703
_refine_ls_number_reflns 3704
_refine_ls_number_restraints 0
_refine_ls_R_factor_all 0.1114
_refine_ls_R_factor_gt 0.0721
_refine_ls_shift/su_max 0.0001552
_refine_ls_shift/su_mean 0.0000213
_refine_ls_structure_factor_coef F
_refine_ls_weighting_details
;
 Method, part 1, Chebychev polynomial, (Watkin, 1994, Prince, 1982) 
 [weight] = 1.0/[A~0~*T~0~(x)+A~1~*T~1~(x) ... +A~n-1~]*T~n-1~(x)] 
 where A~i~ are the Chebychev coefficients listed below and x= Fcalc/Fmax 
 Method = Robust Weighting (Prince, 1982) 
 W = [weight] * [1-(deltaF/6*sigmaF)^2^]^2^ 
 A~i~ are: 
 14.4 -3.94 7.42 6.71 
;
_refine_ls_weighting_scheme calc
_refine_ls_wR_factor_all 0.0793
_refine_ls_wR_factor_gt 0.0531
_refine_ls_wR_factor_ref 0.0467
_reflns_number_gt 4119
_reflns_number_total 5587
_reflns_threshold_expression >2sigma(I)
_oxford_diffrn_Wilson_B_factor 0.00
_oxford_diffrn_Wilson_scale 0.00
_oxford_refine_ls_r_factor_ref 0.0581
_oxford_refine_ls_scale 1.181(3)
_oxford_reflns_number_all 5579
_cod_data_source_file jo6b01330_si_002.cif
_cod_data_source_block ajemodneut
_cod_original_sg_symbol_H-M 'P -1 '
_cod_original_formula_sum 'C36 H37 B1 N4'
_cod_database_code 4037038
_publcif_info_exptl_table_max_cols 4
_publcif_info_exptl_table_use_headnotes n

loop_
_symmetry_equiv_pos_as_xyz
x,y,z
-x,-y,-z

loop_
_atom_site_label
_atom_site_type_symbol
_atom_site_fract_x
_atom_site_fract_y
_atom_site_fract_z
_atom_site_U_iso_or_equiv
_atom_site_occupancy
_atom_site_adp_type
N2 N 0.35619(17) 0.16052(11) 0.00126(11) 0.0202 1.0000 Uani
N3 N 0.24766(17) 0.05770(12) 0.16752(12) 0.0195 1.0000 Uani
N1 N 0.27430(19) -0.00281(13) 0.01137(13) 0.0220 1.0000 Uani
N4 N 0.42432(17) 0.10644(11) -0.16548(12) 0.0204 1.0000 Uani
C1 C 0.2928(2) 0.07079(15) 0.06086(16) 0.0170 1.0000 Uani
C2 C 0.3898(3) 0.2265(2) 0.06442(18) 0.0274 1.0000 Uani
C3 C 0.2683(3) 0.26680(19) 0.1447(2) 0.0321 1.0000 Uani
C4 C 0.2360(4) 0.1495(2) 0.2239(2) 0.0289 1.0000 Uani
C5 C 0.2003(3) -0.05094(18) 0.23968(18) 0.0228 1.0000 Uani
C6 C 0.2354(3) -0.15438(18) 0.18468(18) 0.0232 1.0000 Uani
C7 C 0.1992(3) -0.09437(19) 0.06877(19) 0.0269 1.0000 Uani
C8 C 0.3809(2) 0.19758(15) -0.11617(16) 0.0171 1.0000 Uani
C9 C 0.3589(2) 0.32490(16) -0.17453(17) 0.0221 1.0000 Uani
C10 C 0.3859(3) 0.35642(18) -0.28867(17) 0.0240 1.0000 Uani
C11 C 0.4300(3) 0.26278(18) -0.34152(17) 0.0242 1.0000 Uani
C12 C 0.4456(2) 0.13967(17) -0.27574(17) 0.0217 1.0000 Uani
C13 C 0.5768(2) 0.25780(15) 0.31283(15) 0.0161 1.0000 Uani
C14 C 0.5183(2) 0.16131(16) 0.37517(16) 0.0183 1.0000 Uani
C15 C 0.3820(2) 0.18420(18) 0.41866(17) 0.0203 1.0000 Uani
C16 C 0.2973(2) 0.30727(18) 0.39889(18) 0.0223 1.0000 Uani
C17 C 0.3517(2) 0.40565(17) 0.33610(17) 0.0200 1.0000 Uani
C18 C 0.4884(2) 0.38082(16) 0.29552(16) 0.0179 1.0000 Uani
C19 C 0.7745(2) 0.28977(16) 0.13664(15) 0.0162 1.0000 Uani
C20 C 0.6782(2) 0.36342(18) 0.06492(17) 0.0211 1.0000 Uani
C21 C 0.7135(3) 0.41091(18) -0.04891(17) 0.0266 1.0000 Uani
C22 C 0.8473(3) 0.3848(2) -0.09488(17) 0.0264 1.0000 Uani
C23 C 0.9458(3) 0.3100(2) -0.0268(2) 0.0260 1.0000 Uani
C24 C 0.9089(2) 0.26306(19) 0.08624(18) 0.0227 1.0000 Uani
C25 C 0.7915(2) 0.30654(15) 0.33438(15) 0.0164 1.0000 Uani
C26 C 0.8835(2) 0.37702(17) 0.28728(18) 0.0206 1.0000 Uani
C27 C 0.9184(3) 0.43996(19) 0.34470(19) 0.0256 1.0000 Uani
C28 C 0.8607(2) 0.43580(18) 0.45302(19) 0.0252 1.0000 Uani
C29 C 0.7696(2) 0.36553(18) 0.50376(17) 0.0233 1.0000 Uani
C30 C 0.7375(2) 0.30309(16) 0.44510(16) 0.0189 1.0000 Uani
C31 C 0.8153(2) 0.08200(15) 0.30748(15) 0.0160 1.0000 Uani
C32 C 0.8727(2) 0.01497(16) 0.40530(16) 0.0179 1.0000 Uani
C33 C 0.9269(2) -0.11596(16) 0.43540(16) 0.0194 1.0000 Uani
C34 C 0.9266(2) -0.18463(16) 0.36694(17) 0.0209 1.0000 Uani
C35 C 0.8698(2) -0.12076(17) 0.26935(18) 0.0229 1.0000 Uani
C36 C 0.8163(2) 0.00956(17) 0.24142(17) 0.0217 1.0000 Uani
B1 B 0.7404(3) 0.23408(18) 0.27146(19) 0.0133 1.0000 Uani
H21 H 0.4235(7) 0.3056(5) 0.0050(4) 0.0441 1.0000 Uani
H22 H 0.4767(6) 0.1606(5) 0.1082(5) 0.0445 1.0000 Uani
H31 H 0.2891(8) 0.3183(5) 0.1904(4) 0.0556 1.0000 Uani
H32 H 0.1837(7) 0.3289(5) 0.0999(5) 0.0477 1.0000 Uani
H41 H 0.3030(7) 0.1055(5) 0.2858(4) 0.0487 1.0000 Uani
H42 H 0.1339(9) 0.1708(6) 0.2672(6) 0.0507 1.0000 Uani
H51 H 0.2452(7) -0.0845(5) 0.3160(4) 0.0474 1.0000 Uani
H52 H 0.0916(6) -0.0176(5) 0.2616(5) 0.0421 1.0000 Uani
H61 H 0.3426(6) -0.2055(5) 0.1826(5) 0.0433 1.0000 Uani
H62 H 0.1771(6) -0.2202(4) 0.2329(4) 0.0432 1.0000 Uani
H71 H 0.2255(8) -0.1632(5) 0.0233(5) 0.0490 1.0000 Uani
H72 H 0.0900(6) -0.0471(6) 0.0717(5) 0.0454 1.0000 Uani
H91 H 0.3195(7) 0.3983(4) -0.1329(4) 0.0455 1.0000 Uani
H101 H 0.3674(7) 0.4554(5) -0.3359(4) 0.0465 1.0000 Uani
H111 H 0.4466(7) 0.2847(5) -0.4300(4) 0.0427 1.0000 Uani
H121 H 0.4750(7) 0.0628(4) -0.3125(4) 0.0433 1.0000 Uani
H141 H 0.5827(6) 0.0638(4) 0.3920(4) 0.0386 1.0000 Uani
H151 H 0.3397(6) 0.1071(5) 0.4702(5) 0.0430 1.0000 Uani
H161 H 0.1908(6) 0.3250(5) 0.4322(6) 0.0444 1.0000 Uani
H171 H 0.2876(5) 0.5019(4) 0.3205(5) 0.0385 1.0000 Uani
H181 H 0.5275(5) 0.4602(4) 0.2491(4) 0.0357 1.0000 Uani
H201 H 0.5718(6) 0.3845(5) 0.0978(4) 0.0390 1.0000 Uani
H211 H 0.6340(7) 0.4681(6) -0.1009(4) 0.0523 1.0000 Uani
H221 H 0.8753(8) 0.4221(6) -0.1836(4) 0.0535 1.0000 Uani
H231 H 1.0540(7) 0.2869(7) -0.0619(5) 0.0475 1.0000 Uani
H241 H 0.9881(5) 0.2033(5) 0.1376(4) 0.0407 1.0000 Uani
H261 H 0.9277(6) 0.3856(5) 0.2023(4) 0.0393 1.0000 Uani
H271 H 0.9876(7) 0.4958(6) 0.3045(5) 0.0503 1.0000 Uani
H281 H 0.8839(7) 0.4883(5) 0.4961(5) 0.0465 1.0000 Uani
H291 H 0.7234(7) 0.3607(5) 0.5877(4) 0.0444 1.0000 Uani
H301 H 0.6657(6) 0.2492(5) 0.4859(4) 0.0349 1.0000 Uani
H321 H 0.8754(6) 0.0648(4) 0.4605(4) 0.0386 1.0000 Uani
H331 H 0.9707(6) -0.1648(4) 0.5122(4) 0.0396 1.0000 Uani
H341 H 0.9674(6) -0.2865(4) 0.3913(5) 0.0433 1.0000 Uani
H351 H 0.8666(7) -0.1729(4) 0.2167(5) 0.0463 1.0000 Uani
H361 H 0.7742(6) 0.0578(4) 0.1636(4) 0.0461 1.0000 Uani
H11 H 0.3298(6) -0.0004(4) -0.0668(3) 0.0342 1.0000 Uani

loop_
_atom_site_aniso_label
_atom_site_aniso_U_11
_atom_site_aniso_U_22
_atom_site_aniso_U_33
_atom_site_aniso_U_23
_atom_site_aniso_U_13
_atom_site_aniso_U_12
N2 0.0282(9) 0.0208(5) 0.0162(6) -0.0070(4) -0.0020(7) -0.0116(5)
N3 0.0231(9) 0.0223(5) 0.0142(6) -0.0071(4) -0.0013(7) -0.0067(5)
N1 0.0306(10) 0.0274(6) 0.0139(7) -0.0081(5) 0.0038(8) -0.0176(6)
N4 0.0244(9) 0.0184(5) 0.0182(6) -0.0064(4) -0.0004(7) -0.0064(5)
C1 0.0179(12) 0.0180(7) 0.0161(9) -0.0060(6) -0.0012(9) -0.0060(6)
C2 0.0395(16) 0.0311(9) 0.0201(10) -0.0093(7) -0.0040(11) -0.0185(9)
C3 0.0495(18) 0.0236(9) 0.0269(11) -0.0130(8) -0.0071(13) -0.0080(9)
C4 0.0426(19) 0.0282(9) 0.0191(11) -0.0124(7) -0.0041(14) -0.0084(9)
C5 0.0244(15) 0.0278(8) 0.0141(9) -0.0057(7) 0.0030(11) -0.0088(8)
C6 0.0238(14) 0.0232(8) 0.0216(10) -0.0049(7) 0.0003(11) -0.0095(8)
C7 0.0359(15) 0.0282(9) 0.0244(11) -0.0064(7) -0.0053(12) -0.0190(9)
C8 0.0196(12) 0.0162(7) 0.0160(9) -0.0060(6) 0.0007(9) -0.0064(6)
C9 0.0265(13) 0.0168(7) 0.0205(9) -0.0046(6) -0.0024(10) -0.0043(7)
C10 0.0285(13) 0.0219(8) 0.0179(9) -0.0005(6) -0.0031(10) -0.0079(7)
C11 0.0288(14) 0.0252(8) 0.0181(9) -0.0034(7) -0.0066(10) -0.0078(7)
C12 0.0268(14) 0.0231(8) 0.0140(8) -0.0066(6) 0.0042(10) -0.0090(7)
C13 0.0154(11) 0.0172(6) 0.0151(8) -0.0049(6) -0.0023(9) -0.0037(6)
C14 0.0182(12) 0.0175(7) 0.0181(9) -0.0031(6) -0.0018(10) -0.0060(6)
C15 0.0186(12) 0.0241(8) 0.0178(9) -0.0030(6) 0.0006(10) -0.0104(7)
C16 0.0151(13) 0.0294(9) 0.0209(10) -0.0072(7) -0.0013(11) -0.0054(8)
C17 0.0176(12) 0.0231(8) 0.0188(9) -0.0097(6) -0.0026(10) -0.0013(7)
C18 0.0190(11) 0.0184(7) 0.0150(9) -0.0049(6) -0.0015(9) -0.0041(6)
C19 0.0155(11) 0.0200(7) 0.0108(8) -0.0030(6) 0.0009(9) -0.0055(6)
C20 0.0190(14) 0.0236(8) 0.0156(10) -0.0018(7) -0.0034(11) -0.0031(7)
C21 0.0329(16) 0.0251(8) 0.0147(10) 0.0008(7) -0.0060(12) -0.0041(8)
C22 0.0311(16) 0.0313(9) 0.0123(9) -0.0010(7) 0.0047(11) -0.0138(9)
C23 0.0224(16) 0.0356(10) 0.0178(11) -0.0064(8) 0.0064(12) -0.0126(9)
C24 0.0200(13) 0.0304(9) 0.0159(9) -0.0071(7) 0.0002(11) -0.0063(8)
C25 0.0155(11) 0.0186(7) 0.0149(8) -0.0058(6) -0.0012(9) -0.0042(6)
C26 0.0185(12) 0.0232(8) 0.0220(10) -0.0070(7) 0.0010(11) -0.0102(7)
C27 0.0256(14) 0.0278(9) 0.0283(11) -0.0102(8) 0.0001(11) -0.0138(8)
C28 0.0293(14) 0.0239(8) 0.0268(11) -0.0094(7) -0.0065(11) -0.0091(8)
C29 0.0299(14) 0.0252(8) 0.0185(10) -0.0089(7) -0.0044(11) -0.0090(8)
C30 0.0223(12) 0.0206(7) 0.0139(9) -0.0045(6) -0.0006(10) -0.0081(7)
C31 0.0167(11) 0.0162(6) 0.0139(8) -0.0029(5) -0.0044(9) -0.0033(6)
C32 0.0190(12) 0.0188(7) 0.0143(8) -0.0034(6) -0.0019(9) -0.0051(7)
C33 0.0181(12) 0.0175(7) 0.0172(9) -0.0012(6) -0.0005(10) -0.0033(6)
C34 0.0191(12) 0.0158(7) 0.0234(10) -0.0032(6) -0.0005(10) -0.0034(7)
C35 0.0257(13) 0.0207(8) 0.0237(10) -0.0095(7) -0.0050(10) -0.0040(7)
C36 0.0255(13) 0.0213(8) 0.0208(9) -0.0081(6) -0.0076(10) -0.0046(7)
B1 0.0134(13) 0.0162(8) 0.0094(9) -0.0030(6) 0.0008(10) -0.0052(7)
H21 0.064(4) 0.048(2) 0.036(3) -0.0133(19) -0.001(3) -0.037(2)
H22 0.044(3) 0.053(3) 0.045(3) -0.017(2) -0.012(3) -0.017(2)
H31 0.102(6) 0.048(3) 0.034(2) -0.022(2) -0.005(3) -0.035(3)
H32 0.058(4) 0.033(2) 0.041(3) -0.0103(19) -0.004(3) -0.002(2)
H41 0.077(4) 0.045(2) 0.030(2) -0.0051(18) -0.027(3) -0.017(2)
H42 0.051(5) 0.053(3) 0.043(3) -0.022(2) 0.020(4) -0.018(3)
H51 0.070(4) 0.046(2) 0.030(2) -0.0015(18) -0.019(3) -0.023(2)
H52 0.027(3) 0.050(3) 0.045(3) -0.015(2) 0.013(3) -0.016(2)
H61 0.034(3) 0.037(2) 0.048(3) -0.0120(19) -0.003(3) 0.0022(19)
H62 0.056(4) 0.036(2) 0.040(3) -0.0035(18) -0.004(3) -0.026(2)
H71 0.080(5) 0.046(2) 0.038(3) -0.023(2) 0.004(3) -0.035(3)
H72 0.038(3) 0.059(3) 0.042(3) -0.006(2) -0.006(3) -0.025(2)
H91 0.070(4) 0.0270(18) 0.037(2) -0.0165(16) -0.007(3) -0.004(2)
H101 0.063(4) 0.035(2) 0.034(2) 0.0001(17) -0.006(3) -0.015(2)
H111 0.059(4) 0.057(3) 0.0130(17) -0.0093(17) 0.001(2) -0.023(2)
H121 0.063(4) 0.034(2) 0.035(2) -0.0175(17) 0.004(3) -0.016(2)
H141 0.036(3) 0.0277(17) 0.045(3) -0.0011(17) -0.008(3) -0.0082(16)
H151 0.038(3) 0.038(2) 0.049(3) -0.003(2) 0.001(3) -0.021(2)
H161 0.025(3) 0.050(3) 0.053(3) -0.018(2) 0.005(3) -0.007(2)
H171 0.036(3) 0.0278(17) 0.045(3) -0.0157(17) -0.003(3) 0.0024(16)
H181 0.033(3) 0.0278(18) 0.043(3) -0.0091(16) 0.003(3) -0.0115(17)
H201 0.021(3) 0.056(3) 0.027(2) -0.0092(19) 0.000(2) 0.000(2)
H211 0.047(4) 0.059(3) 0.031(2) 0.001(2) -0.016(3) 0.002(2)
H221 0.065(5) 0.062(3) 0.026(2) 0.000(2) 0.000(3) -0.026(3)
H231 0.030(4) 0.082(4) 0.028(3) -0.022(2) 0.016(3) -0.020(3)
H241 0.024(3) 0.059(3) 0.030(2) -0.0090(19) -0.007(2) -0.001(2)
H261 0.045(4) 0.052(2) 0.026(2) -0.0187(18) 0.017(3) -0.027(2)
H271 0.051(4) 0.061(3) 0.056(3) -0.024(3) 0.011(3) -0.042(3)
H281 0.062(4) 0.040(2) 0.054(3) -0.025(2) -0.012(3) -0.020(2)
H291 0.063(4) 0.057(3) 0.023(2) -0.0151(18) 0.000(3) -0.029(3)
H301 0.033(3) 0.054(2) 0.0188(19) -0.0075(17) 0.015(2) -0.030(2)
H321 0.055(4) 0.0340(19) 0.030(2) -0.0092(15) -0.017(3) -0.0094(19)
H331 0.050(3) 0.0335(19) 0.030(2) -0.0035(16) -0.018(2) -0.0030(18)
H341 0.054(4) 0.0228(16) 0.046(3) -0.0071(16) -0.012(3) -0.0029(17)
H351 0.065(4) 0.036(2) 0.045(3) -0.0197(19) -0.017(3) -0.009(2)
H361 0.070(4) 0.038(2) 0.033(2) -0.0123(17) -0.031(3) 0.000(2)
H11 0.052(4) 0.043(2) 0.015(2) -0.0164(15) 0.011(2) -0.025(2)

loop_
_atom_type_symbol
_atom_type_scat_dispersion_real
_atom_type_scat_dispersion_imag
_atom_type_scat_Cromer_Mann_a1
_atom_type_scat_Cromer_Mann_b1
_atom_type_scat_Cromer_Mann_a2
_atom_type_scat_Cromer_Mann_b2
_atom_type_scat_Cromer_Mann_a3
_atom_type_scat_Cromer_Mann_b3
_atom_type_scat_Cromer_Mann_a4
_atom_type_scat_Cromer_Mann_b4
_atom_type_scat_Cromer_Mann_c
_atom_type_scat_source
C 0.0000 0.0000 0.0000 0.0000 0.0000 0.0000 0.0000 0.0000 0.0000 0.0000 6.6484 'International Tables Vol C 4.2.6.8 and 6.1.1.4'
H 0.0000 0.0000 0.0000 0.0000 0.0000 0.0000 0.0000 0.0000 0.0000 0.0000 -3.7409 'International Tables Vol C 4.2.6.8 and 6.1.1.4'
B 0.0000 0.0000 0.0000 0.0000 0.0000 0.0000 0.0000 0.0000 0.0000 0.0000 5.3000 'International Tables Vol C 4.2.6.8 and 6.1.1.4'
N 0.0000 0.0000 0.0000 0.0000 0.0000 0.0000 0.0000 0.0000 0.0000 0.0000 9.3600 'International Tables Vol C 4.2.6.8 and 6.1.1.4'

loop_
_geom_angle_atom_site_label_1
_geom_angle_atom_site_label_2
_geom_angle_atom_site_label_3
_geom_angle
_geom_angle_publ_flag
C1 N2 C2 116.31(15) yes
C1 N2 C8 123.20(13) yes
C2 N2 C8 120.32(14) yes
C1 N3 C4 124.18(17) yes
C1 N3 C5 122.40(14) yes
C4 N3 C5 113.39(17) yes
C1 N1 C7 121.97(17) yes
C1 N1 H11 115.2(3) no
C7 N1 H11 122.1(3) no
C8 N4 C12 118.03(15) yes
N2 C1 N3 120.57(14) yes
N2 C1 N1 119.48(17) yes
N3 C1 N1 119.94(17) yes
N2 C2 C3 109.31(19) yes
N2 C2 H21 107.6(3) no
C3 C2 H21 113.3(4) no
N2 C2 H22 107.8(3) no
C3 C2 H22 111.2(4) no
H21 C2 H22 107.5(5) no
C2 C3 C4 107.84(19) yes
C2 C3 H31 110.9(5) no
C4 C3 H31 109.3(4) no
C2 C3 H32 109.7(4) no
C4 C3 H32 111.4(4) no
H31 C3 H32 107.7(5) no
C3 C4 N3 111.9(2) yes
C3 C4 H41 110.5(4) no
N3 C4 H41 108.3(3) no
C3 C4 H42 111.7(4) no
N3 C4 H42 107.5(4) no
H41 C4 H42 106.7(6) no
N3 C5 C6 112.00(19) yes
N3 C5 H51 107.5(3) no
C6 C5 H51 111.7(4) no
N3 C5 H52 108.1(3) no
C6 C5 H52 110.6(4) no
H51 C5 H52 106.7(5) no
C5 C6 C7 108.19(16) yes
C5 C6 H61 111.0(4) no
C7 C6 H61 109.9(4) no
C5 C6 H62 108.0(4) no
C7 C6 H62 111.0(3) no
H61 C6 H62 108.7(5) no
C6 C7 N1 108.11(15) yes
C6 C7 H71 112.1(4) no
N1 C7 H71 108.4(4) no
C6 C7 H72 109.5(4) no
N1 C7 H72 110.0(3) no
H71 C7 H72 108.8(5) no
N2 C8 N4 117.22(14) yes
N2 C8 C9 119.92(16) yes
N4 C8 C9 122.86(18) yes
C8 C9 C10 117.90(18) yes
C8 C9 H91 121.8(3) no
C10 C9 H91 120.3(3) no
C9 C10 C11 120.02(17) yes
C9 C10 H101 119.1(4) no
C11 C10 H101 120.8(4) no
C10 C11 C12 117.30(19) yes
C10 C11 H111 121.7(3) no
C12 C11 H111 120.9(4) no
C11 C12 N4 123.84(18) yes
C11 C12 H121 120.7(3) no
N4 C12 H121 115.5(3) no
C14 C13 C18 115.5(2) yes
C14 C13 B1 123.59(16) yes
C18 C13 B1 120.61(17) yes
C13 C14 C15 122.80(17) yes
C13 C14 H141 118.6(4) no
C15 C14 H141 118.6(3) no
C14 C15 C16 120.06(19) yes
C14 C15 H151 121.3(4) no
C16 C15 H151 118.6(4) no
C15 C16 C17 118.7(2) yes
C15 C16 H161 120.0(4) no
C17 C16 H161 121.3(3) no
C16 C17 C18 120.27(17) yes
C16 C17 H171 119.7(4) no
C18 C17 H171 120.0(4) no
C13 C18 C17 122.63(18) yes
C13 C18 H181 119.4(3) no
C17 C18 H181 118.0(3) no
C20 C19 C24 115.23(19) yes
C20 C19 B1 125.0(2) yes
C24 C19 B1 119.73(15) yes
C19 C20 C21 122.5(2) yes
C19 C20 H201 119.3(3) no
C21 C20 H201 118.2(3) no
C20 C21 C22 120.39(18) yes
C20 C21 H211 119.3(4) no
C22 C21 H211 120.3(4) no
C21 C22 C23 118.9(2) yes
C21 C22 H221 120.6(4) no
C23 C22 H221 120.5(5) no
C22 C23 C24 120.0(3) yes
C22 C23 H231 120.2(4) no
C24 C23 H231 119.7(4) no
C19 C24 C23 122.94(19) yes
C19 C24 H241 118.6(4) no
C23 C24 H241 118.5(4) no
C26 C25 C30 114.74(16) yes
C26 C25 B1 125.79(18) yes
C30 C25 B1 119.43(18) yes
C25 C26 C27 122.6(2) yes
C25 C26 H261 119.0(3) no
C27 C26 H261 118.3(3) no
C26 C27 C28 120.6(2) yes
C26 C27 H271 120.3(4) no
C28 C27 H271 119.0(4) no
C27 C28 C29 118.76(18) yes
C27 C28 H281 120.6(4) no
C29 C28 H281 120.6(4) no
C28 C29 C30 119.4(2) yes
C28 C29 H291 120.3(3) no
C30 C29 H291 120.3(4) no
C25 C30 C29 123.8(2) yes
C25 C30 H301 117.8(3) no
C29 C30 H301 118.3(3) no
C32 C31 C36 115.77(15) yes
C32 C31 B1 124.57(15) yes
C36 C31 B1 119.53(14) yes
C31 C32 C33 122.08(16) yes
C31 C32 H321 119.8(3) no
C33 C32 H321 118.1(3) no
C32 C33 C34 120.37(16) yes
C32 C33 H331 120.0(3) no
C34 C33 H331 119.7(3) no
C33 C34 C35 118.92(15) yes
C33 C34 H341 120.1(3) no
C35 C34 H341 120.9(3) no
C34 C35 C36 119.56(17) yes
C34 C35 H351 119.7(3) no
C36 C35 H351 120.8(3) no
C31 C36 C35 123.30(16) yes
C31 C36 H361 118.5(3) no
C35 C36 H361 118.2(3) no
C13 B1 C19 112.45(14) yes
C13 B1 C25 105.98(16) yes
C19 B1 C25 110.15(16) yes
C13 B1 C31 108.63(16) yes
C19 B1 C31 108.47(17) yes
C25 B1 C31 111.17(14) yes

loop_
_geom_bond_atom_site_label_1
_geom_bond_atom_site_label_2
_geom_bond_distance
_geom_bond_publ_flag
N2 C1 1.364(2) yes
N2 C2 1.476(2) yes
N2 C8 1.426(2) yes
N3 C1 1.333(3) yes
N3 C4 1.463(2) yes
N3 C5 1.475(3) yes
N1 C1 1.3302(19) yes
N1 C7 1.457(3) yes
N1 H11 1.048(5) no
N4 C8 1.334(2) yes
N4 C12 1.338(3) yes
C2 C3 1.509(4) yes
C2 H21 1.097(5) no
C2 H22 1.110(5) no
C3 C4 1.510(4) yes
C3 H31 1.083(5) no
C3 H32 1.089(6) no
C4 H41 1.074(5) no
C4 H42 1.088(11) no
C5 C6 1.519(3) yes
C5 H51 1.093(5) no
C5 H52 1.088(7) no
C6 C7 1.510(3) yes
C6 H61 1.091(6) no
C6 H62 1.093(5) no
C7 H71 1.090(5) no
C7 H72 1.100(7) no
C8 C9 1.396(2) yes
C9 C10 1.388(3) yes
C9 H91 1.090(5) no
C10 C11 1.390(3) yes
C10 H101 1.091(5) no
C11 C12 1.386(3) yes
C11 H111 1.076(5) no
C12 H121 1.089(5) no
C13 C14 1.399(3) yes
C13 C18 1.408(2) yes
C13 B1 1.651(3) yes
C14 C15 1.396(3) yes
C14 H141 1.095(5) no
C15 C16 1.394(3) yes
C15 H151 1.096(5) no
C16 C17 1.393(3) yes
C16 H161 1.088(7) no
C17 C18 1.391(3) yes
C17 H171 1.083(4) no
C18 H181 1.084(5) no
C19 C20 1.398(2) yes
C19 C24 1.404(4) yes
C19 B1 1.650(3) yes
C20 C21 1.403(3) yes
C20 H201 1.086(7) no
C21 C22 1.381(4) yes
C21 H211 1.090(5) no
C22 C23 1.387(3) yes
C22 H221 1.095(6) no
C23 C24 1.396(3) yes
C23 H231 1.110(9) no
C24 H241 1.088(4) no
C25 C26 1.397(3) yes
C25 C30 1.415(3) yes
C25 B1 1.645(3) yes
C26 C27 1.396(3) yes
C26 H261 1.081(6) no
C27 C28 1.393(3) yes
C27 H271 1.080(6) no
C28 C29 1.392(3) yes
C28 H281 1.081(4) no
C29 C30 1.387(2) yes
C29 H291 1.080(6) no
C30 H301 1.087(5) no
C31 C32 1.401(2) yes
C31 C36 1.402(2) yes
C31 B1 1.641(3) yes
C32 C33 1.398(2) yes
C32 H321 1.085(4) no
C33 C34 1.397(3) yes
C33 H331 1.089(4) no
C34 C35 1.392(2) yes
C34 H341 1.086(4) no
C35 C36 1.391(2) yes
C35 H351 1.079(5) no
C36 H361 1.093(4) no

loop_
_geom_hbond_atom_site_label_D
_geom_hbond_atom_site_label_H
_geom_hbond_atom_site_label_A
_geom_hbond_angle_DHA
_geom_hbond_distance_DH
_geom_hbond_distance_HA
_geom_hbond_distance_DA
_geom_hbond_publ_flag
C20 H201 C18 122.9(3) 1.086 2.512 3.233(3) yes
C26 H261 C24 125.7(4) 1.081 2.501 3.252(3) yes
N1 H11 N4 133.6(3) 1.048 1.846 2.678(3) yes

loop_
_publcif_info_datablock.id
_publcif_info_datablock.publ_exptl
_publcif_info_datablock.publ_geom
_publcif_info_datablock.structure
{dd17ee10-e044-403c-a1d3-c2e6c487f2f4} ? ? ?
{439eb9aa-4510-4bac-b24a-fa3f24707992} y y y

loop_
_publcif_info_exptl_table_extra_item
sin_theta_over_lambda_max

loop_
_publcif_info_tables.block_id
_publcif_info_tables.reference_item
{dd17ee10-e044-403c-a1d3-c2e6c487f2f4} '_publcif_info_datablock.publ_exptl'
{439eb9aa-4510-4bac-b24a-fa3f24707992} '_geom_bond_atom_site_label_1'
{439eb9aa-4510-4bac-b24a-fa3f24707992} '_geom_hbond_atom_site_label_D'

loop_
_publcif_info_cif.paper_type
CE
